data_2015435
loop_
_publ_author_name
'Barnett, Sarah A.'
'Hulme, Ashley T.'
'Tocher, Derek A.'

_publ_section_title
;
 5-Fluorouracil and thymine form a crystalline solid solution
;
_journal_coeditor_code GG3013
_journal_issue 7
_journal_name_full 'Acta Crystallographica Section C'
_journal_page_first o412
_journal_page_last o415
_journal_paper_doi 10.1107/S0108270106019688
_journal_volume 62
_journal_year 2006
_chemical_formula_iupac 'C4.45 H4.36 F0.55 N2 O2, C4.31 H3.94 F0.69 N2 O2'
_chemical_formula_moiety 'C4.45 H4.36 F0.55 N2 O2, C4.31 H3.94 F0.69 N2 O2'
_chemical_formula_sum 'C8.77 H8.3 F1.23 N4 O4'
_chemical_formula_weight 257.13
_chemical_name_common '5-fluorouracil, thymine'
_chemical_name_systematic
;
5-fluoropyrimidine-2,4(1H,3H)-dione--5-methylpyrimidine-2,4(1H,3H)-dione
;
_space_group_IT_number 15
_symmetry_cell_setting monoclinic
_symmetry_space_group_name_Hall '-C 2yc'
_symmetry_space_group_name_H-M 'C 1 2/c 1'
_atom_sites_solution_hydrogens mixed
_atom_sites_solution_primary direct
_atom_sites_solution_secondary difmap
_audit_creation_method SHELXL-97
_cell_angle_alpha 90.00
_cell_angle_beta 117.660(8)
_cell_angle_gamma 90.00
_cell_formula_units_Z 8
_cell_length_a 19.856(11)
_cell_length_b 5.946(3)
_cell_length_c 20.073(11)
_cell_measurement_reflns_used 1826
_cell_measurement_temperature 298(2)
_cell_measurement_theta_max 23.484
_cell_measurement_theta_min 2.316
_cell_volume 2099(2)
_computing_cell_refinement 'SAINT (Bruker, 1998)'
_computing_data_collection 'SMART (Bruker, 1998)'
_computing_data_reduction SAINT
_computing_publication_material
;
CAMERON (Watkin <i>et al.</i>,  1996) and Mercury (Macrae <i>et al.</i>,
 2006)
;
_computing_structure_refinement 'SHELXL97 (Sheldrick, 1997)'
_computing_structure_solution 'SHELXS97 (Sheldrick, 1997)'
_diffrn_ambient_temperature 298(2)
_diffrn_measured_fraction_theta_full 0.998
_diffrn_measured_fraction_theta_max 0.954
_diffrn_measurement_device_type 'Bruker SMART APEX diffractometer'
_diffrn_measurement_method '\w rotation with narrow frames'
_diffrn_radiation_monochromator graphite
_diffrn_radiation_source 'fine-focus sealed tube'
_diffrn_radiation_type MoK\a
_diffrn_radiation_wavelength 0.71073
_diffrn_reflns_av_R_equivalents 0.0309
_diffrn_reflns_av_sigmaI/netI 0.0346
_diffrn_reflns_limit_h_max 25
_diffrn_reflns_limit_h_min -25
_diffrn_reflns_limit_k_max 7
_diffrn_reflns_limit_k_min -7
_diffrn_reflns_limit_l_max 26
_diffrn_reflns_limit_l_min -25
_diffrn_reflns_number 8509
_diffrn_reflns_theta_full 26.00
_diffrn_reflns_theta_max 28.35
_diffrn_reflns_theta_min 2.29
_diffrn_standards_decay_% 0
_diffrn_standards_number 0
_exptl_absorpt_coefficient_mu 0.144
_exptl_absorpt_correction_T_max 0.9787
_exptl_absorpt_correction_T_min 0.9071
_exptl_absorpt_correction_type multi-scan
_exptl_absorpt_process_details '(SADABS; Sheldrick, 1996)'
_exptl_crystal_colour colourless
_exptl_crystal_density_diffrn 1.627
_exptl_crystal_density_method 'not measured'
_exptl_crystal_description 'diamond tablet'
_exptl_crystal_F_000 1056
_exptl_crystal_size_max 0.69
_exptl_crystal_size_mid 0.20
_exptl_crystal_size_min 0.15
_refine_diff_density_max 0.244
_refine_diff_density_min -0.193
_refine_ls_extinction_method none
_refine_ls_goodness_of_fit_ref 1.093
_refine_ls_hydrogen_treatment mixed
_refine_ls_matrix_type full
_refine_ls_number_parameters 207
_refine_ls_number_reflns 2492
_refine_ls_number_restraints 4
_refine_ls_restrained_S_all 1.093
_refine_ls_R_factor_all 0.0802
_refine_ls_R_factor_gt 0.0564
_refine_ls_shift/su_max 0.000
_refine_ls_shift/su_mean 0.000
_refine_ls_structure_factor_coef Fsqd
_refine_ls_weighting_details 'calc w=1/[\s^2^(Fo^2^)+(0.0602P)^2^+1.3663P] where P=(Fo^2^+2Fc^2^)/3'
_refine_ls_weighting_scheme calc
_refine_ls_wR_factor_gt 0.1264
_refine_ls_wR_factor_ref 0.1378
_reflns_number_gt 1856
_reflns_number_total 2492
_reflns_threshold_expression I>2\s(I)
_cod_data_source_file gg3013.cif
_cod_data_source_block II
_cod_original_cell_volume 2099.0(19)
_cod_original_sg_symbol_H-M C2/c
_cod_original_formula_sum 'C8.77 H8.30 F1.23 N4 O4'
_cod_database_code 2015435
_cod_database_fobs_code 2015435

loop_
_symmetry_equiv_pos_as_xyz
'x, y, z'
'-x, y, -z+1/2'
'x+1/2, y+1/2, z'
'-x+1/2, y+1/2, -z+1/2'
'-x, -y, -z'
'x, -y, z-1/2'
'-x+1/2, -y+1/2, -z'
'x+1/2, -y+1/2, z-1/2'

loop_
_atom_site_type_symbol
_atom_site_label
_atom_site_fract_x
_atom_site_fract_y
_atom_site_fract_z
_atom_site_U_iso_or_equiv
_atom_site_adp_type
_atom_site_calc_flag
_atom_site_refinement_flags
_atom_site_occupancy
_atom_site_disorder_assembly
_atom_site_disorder_group
F F9 0.5251(6) 0.5622(17) 0.34149(15) 0.074(3) Uani d PD 0.549(13) A 1
C C9 0.5188(10) 0.568(4) 0.33157(17) 0.054(4) Uani d PD 0.451(13) A 2
H H9A 0.4870 0.6984 0.3118 0.081 Uiso calc PR 0.226(6) A 2
H H9B 0.4888 0.4348 0.3120 0.081 Uiso calc PR 0.226(6) A 2
H H9C 0.5585 0.5717 0.3171 0.081 Uiso calc PR 0.226(6) A 2
H H9D 0.5359 0.4382 0.3155 0.081 Uiso calc PR 0.226(6) A 2
H H9E 0.5340 0.7018 0.3152 0.081 Uiso calc PR 0.226(6) A 2
H H9F 0.4643 0.5649 0.3102 0.081 Uiso calc PR 0.226(6) A 2
O O7 0.64097(10) 0.6061(3) 0.64158(9) 0.0512(4) Uani d . 1 . .
O O8 0.48828(9) 0.9043(3) 0.41302(8) 0.0496(4) Uani d . 1 . .
N N1 0.63040(11) 0.4223(3) 0.53755(11) 0.0410(5) Uani d . 1 . .
H H1 0.6616(14) 0.322(5) 0.5660(14) 0.051(7) Uiso d . 1 . .
N N3 0.56521(10) 0.7510(3) 0.52624(10) 0.0357(4) Uani d . 1 . .
H H3 0.5521(13) 0.858(4) 0.5486(13) 0.043(6) Uiso d . 1 . .
C C2 0.61447(11) 0.5919(3) 0.57359(11) 0.0350(5) Uani d . 1 . .
C C4 0.53236(12) 0.7541(3) 0.44906(11) 0.0344(5) Uani d . 1 A .
C C5 0.55361(12) 0.5688(4) 0.41683(11) 0.0389(5) Uani d D 1 . .
C C6 0.60124(13) 0.4121(4) 0.46085(13) 0.0422(5) Uani d . 1 A .
H H6 0.6206(14) 0.283(4) 0.4411(14) 0.053(7) Uiso d . 1 . .
F F19 0.6146(4) -0.1532(7) 0.8070(3) 0.0568(16) Uani d PD 0.685(14) B 3
C C19 0.5897(10) -0.134(3) 0.7940(16) 0.074(9) Uani d PD 0.315(14) B 4
H H19A 0.5944 -0.2092 0.8384 0.111 Uiso calc PR 0.158(7) B 4
H H19B 0.5960 -0.2417 0.7616 0.111 Uiso calc PR 0.158(7) B 4
H H19C 0.5402 -0.0667 0.7680 0.111 Uiso calc PR 0.158(7) B 4
H H19D 0.5594 -0.1359 0.7403 0.111 Uiso calc PR 0.158(7) B 4
H H19E 0.5578 -0.1034 0.8171 0.111 Uiso calc PR 0.158(7) B 4
H H19F 0.6135 -0.2783 0.8106 0.111 Uiso calc PR 0.158(7) B 4
O O17 0.77299(10) 0.6112(3) 0.85737(9) 0.0522(5) Uani d . 1 . .
O O18 0.68974(10) 0.0316(3) 0.94708(8) 0.0491(4) Uani d . 1 . .
N N11 0.69425(11) 0.3544(3) 0.77465(10) 0.0446(5) Uani d . 1 . .
H H11 0.6916(14) 0.439(5) 0.7371(16) 0.060(8) Uiso d . 1 . .
N N13 0.73006(10) 0.3201(3) 0.90068(9) 0.0346(4) Uani d . 1 . .
H H13 0.7572(12) 0.366(4) 0.9473(14) 0.038(6) Uiso d . 1 . .
C C12 0.73498(13) 0.4410(3) 0.84481(11) 0.0369(5) Uani d . 1 . .
C C14 0.69017(12) 0.1249(4) 0.89244(11) 0.0365(5) Uani d . 1 B .
C C15 0.65032(13) 0.0467(3) 0.81615(12) 0.0439(6) Uani d D 1 . .
C C16 0.65290(13) 0.1612(4) 0.76069(12) 0.0460(6) Uani d . 1 B .
H H16 0.6264(14) 0.114(4) 0.7095(15) 0.050(7) Uiso d . 1 . .

loop_
_atom_site_aniso_label
_atom_site_aniso_U_11
_atom_site_aniso_U_22
_atom_site_aniso_U_33
_atom_site_aniso_U_12
_atom_site_aniso_U_13
_atom_site_aniso_U_23
F9 0.111(5) 0.073(4) 0.032(2) 0.045(3) 0.028(3) 0.001(2)
C9 0.068(7) 0.061(8) 0.037(4) 0.005(6) 0.028(5) 0.000(5)
O7 0.0643(11) 0.0513(10) 0.0330(9) 0.0119(8) 0.0183(8) 0.0101(7)
O8 0.0643(10) 0.0450(9) 0.0314(8) 0.0224(8) 0.0153(8) 0.0014(7)
N1 0.0461(11) 0.0315(9) 0.0434(11) 0.0112(8) 0.0192(9) 0.0076(8)
N3 0.0449(10) 0.0312(9) 0.0307(9) 0.0073(8) 0.0174(8) -0.0002(7)
C2 0.0370(11) 0.0329(10) 0.0347(11) 0.0018(9) 0.0163(9) 0.0070(8)
C4 0.0383(11) 0.0331(11) 0.0309(10) 0.0041(9) 0.0152(9) 0.0007(8)
C5 0.0463(12) 0.0386(11) 0.0334(11) 0.0047(10) 0.0199(10) -0.0033(9)
C6 0.0490(13) 0.0348(11) 0.0469(13) 0.0047(10) 0.0258(11) -0.0039(10)
F19 0.072(4) 0.0523(18) 0.040(2) -0.0371(17) 0.021(3) -0.0139(14)
C19 0.063(13) 0.071(10) 0.053(9) -0.045(9) -0.003(8) -0.002(6)
O17 0.0739(11) 0.0416(9) 0.0401(9) -0.0203(8) 0.0256(8) -0.0024(7)
O18 0.0672(11) 0.0505(10) 0.0312(8) -0.0206(8) 0.0242(8) -0.0019(7)
N11 0.0587(12) 0.0455(11) 0.0242(9) -0.0065(9) 0.0147(9) 0.0043(8)
N13 0.0438(10) 0.0357(9) 0.0220(9) -0.0068(8) 0.0133(8) -0.0034(7)
C12 0.0460(12) 0.0346(11) 0.0296(10) 0.0008(10) 0.0171(9) 0.0027(8)
C14 0.0413(11) 0.0369(11) 0.0320(11) -0.0059(9) 0.0178(9) -0.0018(9)
C15 0.0522(13) 0.0426(12) 0.0349(12) -0.0160(11) 0.0185(10) -0.0073(9)
C16 0.0475(13) 0.0565(15) 0.0244(11) -0.0064(11) 0.0087(10) -0.0050(10)

loop_
_atom_type_symbol
_atom_type_description
_atom_type_scat_dispersion_real
_atom_type_scat_dispersion_imag
_atom_type_scat_source
C C 0.0033 0.0016 'International Tables Vol C Tables 4.2.6.8 and 6.1.1.4'
H H 0.0000 0.0000 'International Tables Vol C Tables 4.2.6.8 and 6.1.1.4'
N N 0.0061 0.0033 'International Tables Vol C Tables 4.2.6.8 and 6.1.1.4'
O O 0.0106 0.0060 'International Tables Vol C Tables 4.2.6.8 and 6.1.1.4'
F F 0.0171 0.0103 'International Tables Vol C Tables 4.2.6.8 and 6.1.1.4'

loop_
_geom_angle_atom_site_label_1
_geom_angle_atom_site_label_2
_geom_angle_atom_site_label_3
_geom_angle
C2 N1 C6 123.23(19)
C2 N1 H1 115.7(17)
C6 N1 H1 121.0(17)
C4 N3 C2 126.97(18)
C4 N3 H3 117.8(15)
C2 N3 H3 115.1(15)
O7 C2 N1 124.15(19)
O7 C2 N3 121.7(2)
N1 C2 N3 114.11(19)
O8 C4 N3 120.72(18)
O8 C4 C5 124.90(18)
N3 C4 C5 114.37(18)
C6 C5 F9 121.6(5)
C6 C5 C4 120.34(19)
F9 C5 C4 118.0(5)
C6 C5 C9 124.0(9)
C4 C5 C9 115.7(9)
C5 C6 N1 121.0(2)
C5 C6 H6 123.5(14)
N1 C6 H6 115.5(14)
C12 N11 C16 122.97(19)
C12 N11 H11 115.9(18)
C16 N11 H11 120.8(18)
C14 N13 C12 126.92(18)
C14 N13 H13 115.0(15)
C12 N13 H13 117.9(15)
O17 C12 N11 122.92(19)
O17 C12 N13 122.58(19)
N11 C12 N13 114.50(19)
O18 C14 N13 121.04(19)
O18 C14 C15 125.12(19)
N13 C14 C15 113.83(17)
C16 C15 F19 124.0(3)
C16 C15 C14 120.80(19)
F19 C15 C14 115.1(3)
C16 C15 C19 116.9(11)
C14 C15 C19 120.7(12)
C15 C16 N11 121.0(2)
C15 C16 H16 122.4(15)
N11 C16 H16 116.6(15)

loop_
_geom_bond_atom_site_label_1
_geom_bond_atom_site_label_2
_geom_bond_distance
F9 C5 1.347(2)
C9 C5 1.519(2)
O7 C2 1.217(3)
O8 C4 1.224(2)
N1 C2 1.361(3)
N1 C6 1.372(3)
N1 H1 0.86(3)
N3 C4 1.374(3)
N3 C2 1.376(3)
N3 H3 0.88(3)
C4 C5 1.437(3)
C5 C6 1.329(3)
C6 H6 1.02(3)
F19 C15 1.352(2)
C19 C15 1.520(2)
O17 C12 1.217(3)
O18 C14 1.233(2)
N11 C12 1.358(3)
N11 C16 1.363(3)
N11 H11 0.89(3)
N13 C14 1.371(3)
N13 C12 1.373(3)
N13 H13 0.88(2)
C14 C15 1.436(3)
C15 C16 1.326(3)
C16 H16 0.95(3)

loop_
_geom_hbond_atom_site_label_D
_geom_hbond_atom_site_label_H
_geom_hbond_atom_site_label_A
_geom_hbond_site_symmetry_A
_geom_hbond_distance_DH
_geom_hbond_distance_HA
_geom_hbond_distance_DA
_geom_hbond_angle_DHA
N1 H1 O17 4_646 0.86(3) 1.94(3) 2.792(3) 171(2)
N3 H3 O8 5_676 0.88(3) 1.95(3) 2.831(2) 173(2)
N11 H11 O7 . 0.89(3) 1.97(3) 2.805(3) 156(2)
N13 H13 O18 7_657 0.88(2) 1.98(2) 2.852(3) 175(2)

loop_
_geom_torsion_atom_site_label_1
_geom_torsion_atom_site_label_2
_geom_torsion_atom_site_label_3
_geom_torsion_atom_site_label_4
_geom_torsion
C6 N1 C2 O7 -178.5(2)
C6 N1 C2 N3 1.2(3)
C4 N3 C2 O7 179.4(2)
C4 N3 C2 N1 -0.3(3)
C2 N3 C4 O8 178.9(2)
C2 N3 C4 C5 -0.3(3)
O8 C4 C5 C6 -179.1(2)
N3 C4 C5 C6 0.1(3)
O8 C4 C5 F9 2.3(6)
N3 C4 C5 F9 -178.6(5)
O8 C4 C5 C9 1.4(8)
N3 C4 C5 C9 -179.5(8)
F9 C5 C6 N1 179.4(6)
C4 C5 C6 N1 0.7(3)
C9 C5 C6 N1 -179.7(8)
C2 N1 C6 C5 -1.4(3)
C16 N11 C12 O17 178.6(2)
C16 N11 C12 N13 -1.2(3)
C14 N13 C12 O17 -178.6(2)
C14 N13 C12 N11 1.1(3)
C12 N13 C14 O18 -179.7(2)
C12 N13 C14 C15 -0.1(3)
O18 C14 C15 C16 178.6(2)
N13 C14 C15 C16 -0.9(3)
O18 C14 C15 F19 -4.7(5)
N13 C14 C15 F19 175.8(4)
O18 C14 C15 C19 13.4(13)
N13 C14 C15 C19 -166.1(12)
F19 C15 C16 N11 -175.5(4)
C14 C15 C16 N11 0.9(4)
C19 C15 C16 N11 166.6(13)
C12 N11 C16 C15 0.2(4)
